data_4328992
loop_
_publ_author_name
'D. Krishna Kumar'
'Alexander S. Filatov'
'Margaret Napier'
'Jinyu Sun'
'Evgeny V. Dikarev'
'Marina A. Petrukhina'

_publ_contact_author_address
;
Department of Chemistry
University at Albany
1400 Washington ave
Albany NY 12222
USA
;
_publ_contact_author_email mpetrukhina@albany.edu
_publ_contact_author_fax 518-442-3462
_publ_contact_author_name
;
Petrukhina, Marina 
;
_publ_contact_author_phone 518-442-4406
_publ_section_title
;
 Dirhodium Paddlewheel with Functionalized Carboxylate Bridges: New
 Building Block for Self-Assembly and Immobilization on Solid Support
;
_journal_name_full 'Inorganic Chemistry'
_journal_page_first 4855
_journal_page_last 4861
_journal_paper_doi 10.1021/ic300382j
_journal_volume 51
_journal_year 2012
_chemical_formula_moiety 'C40 H36 O16 Rh2, 2(C H Cl3)'
_chemical_formula_sum 'C42 H38 Cl6 O16 Rh2'
_chemical_formula_weight 1217.24
_chemical_name_systematic
; 
 tetra-(4-ethoxycarbonyl benzoate)-
 dirhodium (II,II),chloroform solvate  
;
_space_group_IT_number 15
_symmetry_cell_setting monoclinic
_symmetry_space_group_name_Hall '-C 2yc'
_symmetry_space_group_name_H-M 'C 1 2/c 1'
_atom_sites_solution_hydrogens geom
_atom_sites_solution_primary direct
_atom_sites_solution_secondary difmap
_audit_creation_method SHELXL-97
_cell_angle_alpha 90.00
_cell_angle_beta 92.8000(10)
_cell_angle_gamma 90.00
_cell_formula_units_Z 4
_cell_length_a 22.3558(15)
_cell_length_b 16.8627(11)
_cell_length_c 16.4080(11)
_cell_measurement_reflns_used 7383
_cell_measurement_temperature 100(2)
_cell_measurement_theta_max 28.18
_cell_measurement_theta_min 2.72
_cell_volume 6178.1(7)
_computing_cell_refinement 'SAINT Ver. 6.22  (Bruker-AXS, 2003)'
_computing_data_collection 'SMART Ver. 5.622 (Bruker-AXS, 2003)'
_computing_data_reduction 'SAINT Ver. 6.22'
_computing_molecular_graphics 'SHELXTL Ver. 6.14'
_computing_publication_material 'SHELXTL Ver. 6.14'
_computing_structure_refinement 'SHELXTL Ver. 6.14'
_computing_structure_solution 'SHELXTL Ver. 6.14 (Bruker-AXS, 2003)'
_diffrn_ambient_temperature 100(2)
_diffrn_measured_fraction_theta_full 1.000
_diffrn_measured_fraction_theta_max 1.000
_diffrn_measurement_device_type 'Bruker SMART APEX CCD area-detector'
_diffrn_measurement_method '0.30\% \w scans'
_diffrn_radiation_monochromator graphite
_diffrn_radiation_source 'fine-focus sealed tube'
_diffrn_radiation_type MoK\a
_diffrn_radiation_wavelength 0.71073
_diffrn_reflns_av_R_equivalents 0.0334
_diffrn_reflns_av_sigmaI/netI 0.0309
_diffrn_reflns_limit_h_max 27
_diffrn_reflns_limit_h_min -27
_diffrn_reflns_limit_k_max 20
_diffrn_reflns_limit_k_min -20
_diffrn_reflns_limit_l_max 19
_diffrn_reflns_limit_l_min -20
_diffrn_reflns_number 23277
_diffrn_reflns_theta_full 26.00
_diffrn_reflns_theta_max 26.00
_diffrn_reflns_theta_min 1.51
_diffrn_standards_decay_% 0
_exptl_absorpt_coefficient_mu 0.847
_exptl_absorpt_correction_T_max 0.9669
_exptl_absorpt_correction_T_min 0.9052
_exptl_absorpt_correction_type multi-scan
_exptl_absorpt_process_details SADABS
_exptl_crystal_colour DARK-GREEN
_exptl_crystal_density_diffrn 1.309
_exptl_crystal_description BLOCK
_exptl_crystal_F_000 2440
_exptl_crystal_size_max 0.12
_exptl_crystal_size_mid 0.06
_exptl_crystal_size_min 0.04
_refine_diff_density_max 1.031
_refine_diff_density_min -0.747
_refine_diff_density_rms 0.081
_refine_ls_extinction_coef noref
_refine_ls_extinction_method none
_refine_ls_goodness_of_fit_ref 1.195
_refine_ls_hydrogen_treatment noref
_refine_ls_matrix_type full
_refine_ls_number_parameters 309
_refine_ls_number_reflns 6078
_refine_ls_number_restraints 0
_refine_ls_restrained_S_all 1.195
_refine_ls_R_factor_all 0.0414
_refine_ls_R_factor_gt 0.0341
_refine_ls_shift/su_max 0.001
_refine_ls_shift/su_mean 0.000
_refine_ls_structure_factor_coef Fsqd
_refine_ls_weighting_details 'calc w=1/[\s^2^(Fo^2^)+(0.0525P)^2^+3.0209P] where P=(Fo^2^+2Fc^2^)/3'
_refine_ls_weighting_scheme calc
_refine_ls_wR_factor_gt 0.0978
_refine_ls_wR_factor_ref 0.1005
_reflns_number_gt 5125
_reflns_number_total 6078
_reflns_threshold_expression >2sigma(I)
_cod_data_source_file ic300382j_si_002_1.cif
_cod_data_source_block {[Rh2(C10H9O4)4](CHCl3)2}
_cod_original_sg_symbol_H-M 'C 2/c'
_cod_database_code 4328992

loop_
_symmetry_equiv_pos_as_xyz
'x, y, z'
'-x, y, -z+1/2'
'x+1/2, y+1/2, z'
'-x+1/2, y+1/2, -z+1/2'
'-x, -y, -z'
'x, -y, z-1/2'
'-x+1/2, -y+1/2, -z'
'x+1/2, -y+1/2, z-1/2'

loop_
_atom_site_label
_atom_site_type_symbol
_atom_site_fract_x
_atom_site_fract_y
_atom_site_fract_z
_atom_site_U_iso_or_equiv
_atom_site_adp_type
_atom_site_occupancy
_atom_site_symmetry_multiplicity
_atom_site_calc_flag
_atom_site_refinement_flags
_atom_site_disorder_assembly
_atom_site_disorder_group
Rh1 Rh 0.726015(9) 0.723025(12) 0.439875(13) 0.01685(9) Uani 1 1 d . . .
O1 O 0.65084(9) 0.78314(12) 0.46720(12) 0.0223(4) Uani 1 1 d . . .
O2 O 0.80370(9) 0.66490(12) 0.41815(12) 0.0226(4) Uani 1 1 d . . .
O3 O 0.75614(9) 0.81884(12) 0.37755(12) 0.0226(4) Uani 1 1 d . . .
O4 O 0.69775(9) 0.63075(11) 0.50806(12) 0.0209(4) Uani 1 1 d . . .
O5 O 1.08474(11) 0.49676(17) 0.33502(16) 0.0477(7) Uani 1 1 d . . .
O6 O 1.11724(10) 0.55031(15) 0.45428(16) 0.0420(6) Uani 1 1 d . . .
O7 O 0.67867(9) 0.33432(12) 0.82922(12) 0.0256(5) Uani 1 1 d . . .
O8 O 0.63766(10) 0.28354(12) 0.71314(13) 0.0290(5) Uani 1 1 d . . .
C1 C 0.84876(13) 0.67547(17) 0.46759(18) 0.0224(6) Uani 1 1 d . . .
C2 C 0.90637(14) 0.63655(18) 0.44893(18) 0.0252(6) Uani 1 1 d . . .
C3 C 0.95601(15) 0.6451(2) 0.5034(2) 0.0354(8) Uani 1 1 d . . .
H3 H 0.9521 0.6740 0.5526 0.043 Uiso 1 1 calc R . .
C4 C 1.01014(16) 0.6124(2) 0.4868(2) 0.0406(9) Uani 1 1 d . . .
H4 H 1.0435 0.6189 0.5243 0.049 Uiso 1 1 calc R . .
C5 C 1.01640(15) 0.5697(2) 0.4150(2) 0.0343(8) Uani 1 1 d . . .
C6 C 0.96673(15) 0.5601(2) 0.3608(2) 0.0334(7) Uani 1 1 d . . .
H6 H 0.9706 0.5305 0.3120 0.040 Uiso 1 1 calc R . .
C7 C 0.91233(14) 0.59283(19) 0.37715(19) 0.0292(7) Uani 1 1 d . . .
H7 H 0.8789 0.5859 0.3399 0.035 Uiso 1 1 calc R . .
C8 C 1.07535(15) 0.5338(2) 0.3951(2) 0.0341(8) Uani 1 1 d . . .
C9 C 1.17718(15) 0.5182(2) 0.4459(2) 0.0404(8) Uani 1 1 d . . .
H9A H 1.1969 0.5445 0.4003 0.048 Uiso 1 1 calc R . .
H9B H 1.1753 0.4605 0.4351 0.048 Uiso 1 1 calc R . .
C10 C 1.21109(15) 0.5346(2) 0.5255(2) 0.0431(9) Uani 1 1 d . . .
H10A H 1.2160 0.5919 0.5326 0.065 Uiso 1 1 calc R . .
H10B H 1.2506 0.5093 0.5253 0.065 Uiso 1 1 calc R . .
H10C H 1.1888 0.5131 0.5705 0.065 Uiso 1 1 calc R . .
C11 C 0.71302(12) 0.62895(17) 0.58320(17) 0.0209(6) Uani 1 1 d . . .
C12 C 0.69607(13) 0.55620(17) 0.63018(17) 0.0216(6) Uani 1 1 d . . .
C13 C 0.66008(14) 0.49842(18) 0.59236(18) 0.0266(7) Uani 1 1 d . . .
H13 H 0.6435 0.5071 0.5387 0.032 Uiso 1 1 calc R . .
C14 C 0.64816(14) 0.42795(18) 0.63274(18) 0.0270(7) Uani 1 1 d . . .
H14 H 0.6240 0.3882 0.6066 0.032 Uiso 1 1 calc R . .
C15 C 0.67205(13) 0.41626(17) 0.71198(18) 0.0232(6) Uani 1 1 d . . .
C16 C 0.70659(14) 0.47528(19) 0.75105(19) 0.0275(7) Uani 1 1 d . . .
H16 H 0.7218 0.4677 0.8056 0.033 Uiso 1 1 calc R . .
C17 C 0.71867(14) 0.54514(18) 0.71016(18) 0.0258(6) Uani 1 1 d . . .
H17 H 0.7423 0.5853 0.7366 0.031 Uiso 1 1 calc R . .
C18 C 0.66323(13) 0.34110(17) 0.75773(18) 0.0227(6) Uani 1 1 d . . .
C19 C 0.63041(17) 0.20723(18) 0.7543(2) 0.0331(8) Uani 1 1 d . . .
H19A H 0.6040 0.2134 0.8006 0.040 Uiso 1 1 calc R . .
H19B H 0.6698 0.1873 0.7757 0.040 Uiso 1 1 calc R . .
C20 C 0.6031(2) 0.1501(2) 0.6927(2) 0.0487(10) Uani 1 1 d . . .
H20A H 0.5632 0.1689 0.6744 0.073 Uiso 1 1 calc R . .
H20B H 0.5997 0.0976 0.7177 0.073 Uiso 1 1 calc R . .
H20C H 0.6285 0.1466 0.6459 0.073 Uiso 1 1 calc R . .
C21 C 0.55627(17) 0.3725(2) 0.9260(2) 0.0456(9) Uani 1 1 d . A 1
H21 H 0.5947 0.3421 0.9292 0.055 Uiso 1 1 calc R A 1
Cl1 Cl 0.52993(7) 0.37658(11) 1.02373(9) 0.0948(5) Uani 1 1 d . A 1
Cl2 Cl 0.50574(6) 0.32068(8) 0.85985(9) 0.0758(4) Uani 1 1 d . A 1
Cl3 Cl 0.57173(18) 0.4696(2) 0.88268(19) 0.0593(8) Uani 0.75 1 d P A 1
Cl4 Cl 0.5577(5) 0.4658(6) 0.9072(5) 0.060(2) Uani 0.25 1 d P B 2

loop_
_atom_site_aniso_label
_atom_site_aniso_U_11
_atom_site_aniso_U_22
_atom_site_aniso_U_33
_atom_site_aniso_U_23
_atom_site_aniso_U_13
_atom_site_aniso_U_12
Rh1 0.02254(13) 0.01263(12) 0.01531(13) -0.00056(8) 0.00024(8) -0.00061(8)
O1 0.0240(10) 0.0223(10) 0.0203(11) -0.0030(8) -0.0013(8) 0.0031(8)
O2 0.0262(11) 0.0222(10) 0.0190(10) -0.0046(8) -0.0009(8) 0.0021(8)
O3 0.0294(11) 0.0194(10) 0.0189(10) 0.0002(8) 0.0003(8) -0.0038(8)
O4 0.0272(11) 0.0165(10) 0.0189(11) 0.0021(8) -0.0021(8) -0.0036(8)
O5 0.0436(15) 0.0590(18) 0.0410(15) -0.0154(13) 0.0055(12) 0.0167(13)
O6 0.0317(13) 0.0465(15) 0.0477(15) -0.0126(12) -0.0013(11) 0.0146(11)
O7 0.0355(12) 0.0206(10) 0.0203(11) 0.0046(8) -0.0021(9) 0.0002(9)
O8 0.0463(13) 0.0167(10) 0.0232(12) 0.0057(9) -0.0061(10) -0.0083(9)
C1 0.0261(15) 0.0185(14) 0.0227(15) 0.0008(12) 0.0027(11) 0.0006(12)
C2 0.0294(16) 0.0239(15) 0.0222(16) -0.0019(12) 0.0006(12) 0.0020(12)
C3 0.0349(18) 0.044(2) 0.0264(18) -0.0140(15) -0.0053(14) 0.0104(15)
C4 0.0338(19) 0.051(2) 0.036(2) -0.0142(17) -0.0071(15) 0.0127(16)
C5 0.0324(18) 0.0367(19) 0.0342(19) -0.0062(15) 0.0033(14) 0.0077(14)
C6 0.0347(18) 0.0370(19) 0.0287(18) -0.0103(14) 0.0048(14) 0.0031(14)
C7 0.0278(16) 0.0327(17) 0.0270(17) -0.0085(13) -0.0006(12) 0.0017(13)
C8 0.0321(18) 0.0352(18) 0.0353(19) -0.0044(15) 0.0038(14) 0.0087(14)
C9 0.0304(18) 0.037(2) 0.054(2) -0.0024(17) 0.0055(16) 0.0111(15)
C10 0.0315(19) 0.042(2) 0.055(2) -0.0084(18) -0.0003(16) 0.0092(16)
C11 0.0243(15) 0.0162(14) 0.0223(16) -0.0013(11) 0.0028(11) 0.0000(11)
C12 0.0247(15) 0.0185(14) 0.0213(15) 0.0021(11) 0.0001(11) -0.0010(11)
C13 0.0339(17) 0.0250(16) 0.0201(16) 0.0056(12) -0.0048(12) -0.0063(13)
C14 0.0333(17) 0.0224(15) 0.0246(16) 0.0025(13) -0.0059(12) -0.0078(13)
C15 0.0280(15) 0.0192(14) 0.0223(15) 0.0030(12) 0.0015(12) 0.0001(12)
C16 0.0377(17) 0.0257(16) 0.0185(15) 0.0038(12) -0.0037(12) -0.0061(13)
C17 0.0337(17) 0.0218(15) 0.0213(15) 0.0021(12) -0.0032(12) -0.0067(12)
C18 0.0225(15) 0.0201(15) 0.0255(17) 0.0027(12) 0.0012(12) 0.0005(11)
C19 0.051(2) 0.0182(16) 0.0298(18) 0.0085(13) -0.0017(15) -0.0048(14)
C20 0.078(3) 0.0251(19) 0.041(2) 0.0037(16) -0.011(2) -0.0154(18)
C21 0.042(2) 0.051(2) 0.044(2) -0.0140(19) -0.0015(17) 0.0108(18)
Cl1 0.0831(9) 0.1315(14) 0.0732(9) -0.0449(9) 0.0399(8) -0.0305(9)
Cl2 0.0696(8) 0.0646(8) 0.0890(9) -0.0288(7) -0.0397(7) 0.0174(6)
Cl3 0.0727(14) 0.0540(13) 0.0515(17) 0.0062(12) 0.0056(11) 0.0156(10)
Cl4 0.091(7) 0.039(3) 0.045(5) 0.009(3) -0.028(4) -0.013(4)

loop_
_atom_type_symbol
_atom_type_description
_atom_type_scat_dispersion_real
_atom_type_scat_dispersion_imag
_atom_type_scat_source
C C 0.0033 0.0016 'International Tables Vol C Tables 4.2.6.8 and 6.1.1.4'
H H 0.0000 0.0000 'International Tables Vol C Tables 4.2.6.8 and 6.1.1.4'
O O 0.0106 0.0060 'International Tables Vol C Tables 4.2.6.8 and 6.1.1.4'
Rh Rh -1.1178 0.9187 'International Tables Vol C Tables 4.2.6.8 and 6.1.1.4'
Cl Cl 0.1484 0.1585 'International Tables Vol C Tables 4.2.6.8 and 6.1.1.4'

loop_
_geom_angle_atom_site_label_1
_geom_angle_atom_site_label_2
_geom_angle_atom_site_label_3
_geom_angle
_geom_angle_site_symmetry_1
_geom_angle_site_symmetry_3
O1 Rh1 O4 88.73(8) . .
O1 Rh1 O2 176.90(8) . .
O4 Rh1 O2 91.06(8) . .
O1 Rh1 O3 90.71(8) . .
O4 Rh1 O3 176.67(8) . .
O2 Rh1 O3 89.33(8) . .
O1 Rh1 O7 91.75(8) . 6_565
O4 Rh1 O7 88.22(8) . 6_565
O2 Rh1 O7 91.33(8) . 6_565
O3 Rh1 O7 95.09(8) . 6_565
O1 Rh1 Rh1 88.31(6) . 7_666
O4 Rh1 Rh1 88.62(6) . 7_666
O2 Rh1 Rh1 88.60(6) . 7_666
O3 Rh1 Rh1 88.08(6) . 7_666
O7 Rh1 Rh1 176.83(5) 6_565 7_666
C1 O1 Rh1 119.05(18) 7_666 .
C1 O2 Rh1 118.33(18) . .
C11 O3 Rh1 118.49(18) 7_666 .
C11 O4 Rh1 118.59(18) . .
C8 O6 C9 117.8(3) . .
C18 O7 Rh1 155.9(2) . 6_566
C18 O8 C19 116.2(2) . .
O2 C1 O1 125.6(3) . 7_666
O2 C1 C2 118.1(3) . .
O1 C1 C2 116.2(3) 7_666 .
C3 C2 C7 119.1(3) . .
C3 C2 C1 119.3(3) . .
C7 C2 C1 121.5(3) . .
C4 C3 C2 120.9(3) . .
C4 C3 H3 119.6 . .
C2 C3 H3 119.6 . .
C3 C4 C5 120.2(3) . .
C3 C4 H4 119.9 . .
C5 C4 H4 119.9 . .
C4 C5 C6 119.2(3) . .
C4 C5 C8 121.2(3) . .
C6 C5 C8 119.6(3) . .
C7 C6 C5 120.8(3) . .
C7 C6 H6 119.6 . .
C5 C6 H6 119.6 . .
C6 C7 C2 119.8(3) . .
C6 C7 H7 120.1 . .
C2 C7 H7 120.1 . .
O5 C8 O6 124.1(3) . .
O5 C8 C5 125.6(3) . .
O6 C8 C5 110.4(3) . .
O6 C9 C10 106.1(3) . .
O6 C9 H9A 110.5 . .
C10 C9 H9A 110.5 . .
O6 C9 H9B 110.5 . .
C10 C9 H9B 110.5 . .
H9A C9 H9B 108.7 . .
C9 C10 H10A 109.5 . .
C9 C10 H10B 109.5 . .
H10A C10 H10B 109.5 . .
C9 C10 H10C 109.5 . .
H10A C10 H10C 109.5 . .
H10B C10 H10C 109.5 . .
O4 C11 O3 126.2(3) . 7_666
O4 C11 C12 117.1(2) . .
O3 C11 C12 116.6(3) 7_666 .
C13 C12 C17 120.1(3) . .
C13 C12 C11 119.8(3) . .
C17 C12 C11 120.1(3) . .
C12 C13 C14 120.4(3) . .
C12 C13 H13 119.8 . .
C14 C13 H13 119.8 . .
C13 C14 C15 119.4(3) . .
C13 C14 H14 120.3 . .
C15 C14 H14 120.3 . .
C14 C15 C16 120.3(3) . .
C14 C15 C18 122.4(3) . .
C16 C15 C18 117.3(3) . .
C17 C16 C15 119.9(3) . .
C17 C16 H16 120.0 . .
C15 C16 H16 120.0 . .
C16 C17 C12 119.8(3) . .
C16 C17 H17 120.1 . .
C12 C17 H17 120.1 . .
O7 C18 O8 124.0(3) . .
O7 C18 C15 121.9(3) . .
O8 C18 C15 114.1(3) . .
O8 C19 C20 107.6(3) . .
O8 C19 H19A 110.2 . .
C20 C19 H19A 110.2 . .
O8 C19 H19B 110.2 . .
C20 C19 H19B 110.2 . .
H19A C19 H19B 108.5 . .
C19 C20 H20A 109.5 . .
C19 C20 H20B 109.5 . .
H20A C20 H20B 109.5 . .
C19 C20 H20C 109.5 . .
H20A C20 H20C 109.5 . .
H20B C20 H20C 109.5 . .
Cl1 C21 Cl2 110.7(2) . .
Cl1 C21 Cl3 113.8(2) . .
Cl2 C21 Cl3 109.5(3) . .
Cl1 C21 H21 107.6 . .
Cl2 C21 H21 107.6 . .
Cl3 C21 H21 107.6 . .

loop_
_geom_bond_atom_site_label_1
_geom_bond_atom_site_label_2
_geom_bond_distance
_geom_bond_site_symmetry_2
Rh1 O1 2.0314(19) .
Rh1 O4 2.0349(19) .
Rh1 O2 2.041(2) .
Rh1 O3 2.044(2) .
Rh1 O7 2.273(2) 6_565
Rh1 Rh1 2.3799(4) 7_666
O1 C1 1.277(3) 7_666
O2 C1 1.275(4) .
O3 C11 1.274(3) 7_666
O4 C11 1.263(3) .
O5 C8 1.194(4) .
O6 C8 1.345(4) .
O6 C9 1.458(4) .
O7 C18 1.212(4) .
O7 Rh1 2.273(2) 6_566
O8 C18 1.328(4) .
O8 C19 1.466(3) .
C1 O1 1.277(3) 7_666
C1 C2 1.491(4) .
C2 C3 1.398(4) .
C2 C7 1.401(4) .
C3 C4 1.369(5) .
C3 H3 0.9500 .
C4 C5 1.395(5) .
C4 H4 0.9500 .
C5 C6 1.398(5) .
C5 C8 1.500(4) .
C6 C7 1.374(4) .
C6 H6 0.9500 .
C7 H7 0.9500 .
C9 C10 1.503(5) .
C9 H9A 0.9900 .
C9 H9B 0.9900 .
C10 H10A 0.9800 .
C10 H10B 0.9800 .
C10 H10C 0.9800 .
C11 O3 1.274(3) 7_666
C11 C12 1.507(4) .
C12 C13 1.390(4) .
C12 C17 1.396(4) .
C13 C14 1.393(4) .
C13 H13 0.9500 .
C14 C15 1.395(4) .
C14 H14 0.9500 .
C15 C16 1.396(4) .
C15 C18 1.491(4) .
C16 C17 1.389(4) .
C16 H16 0.9500 .
C17 H17 0.9500 .
C19 C20 1.505(5) .
C19 H19A 0.9900 .
C19 H19B 0.9900 .
C20 H20A 0.9800 .
C20 H20B 0.9800 .
C20 H20C 0.9800 .
C21 Cl1 1.736(4) .
C21 Cl2 1.760(4) .
C21 Cl3 1.825(6) .
C21 H21 1.0000 .
